data_1569186
loop_
_publ_author_name
'Chen, Luo'
'Li, Tao'
'Xie, Bin'
'Lai, Chuan'
'Ji, Run-Wu'
'He, Jia-Yu'
'Cao, Jia-Xi'
'Liu, Meng-Nan'
'Li, Wei'
'Zhang, Dong-Liang'

_publ_section_title
;
 Electrocatalytic hydrogen evolution by robust square planar nickel
 complexes in an S2P2 coordination environment
;
_journal_issue 12
_journal_name_full 'Catalysis Science &amp; Technology'
_journal_page_first 3655
_journal_page_last 3666
_journal_paper_doi 10.1039/D2CY02158G
_journal_volume 13
_journal_year 2023
_chemical_formula_moiety 'C45 H35 Br2 N Ni O P2 S2, C H2 Cl2'
_chemical_formula_sum 'C46 H37 Br2 Cl2 N Ni O P2 S2'
_chemical_formula_weight 1035.25
_space_group_crystal_system triclinic
_space_group_IT_number 2
_space_group_name_Hall '-P 1'
_space_group_name_H-M_alt 'P -1'
_atom_sites_solution_hydrogens geom
_atom_sites_solution_primary dual
_audit_creation_date 2020-09-15
_audit_creation_method
;
Olex2 1.2
(compiled 2018.05.29 svn.r3508 for OlexSys, GUI svn.r5506)
;
_audit_update_record
;
2021-04-30 deposited with the CCDC.	2023-05-15 downloaded from the CCDC.
;
_cell_angle_alpha 118.128(4)
_cell_angle_beta 102.945(4)
_cell_angle_gamma 94.354(6)
_cell_formula_units_Z 2
_cell_length_a 8.874(17)
_cell_length_b 16.683(12)
_cell_length_c 16.979(12)
_cell_measurement_reflns_used 3946
_cell_measurement_temperature 100(2)
_cell_measurement_theta_max 27.48
_cell_measurement_theta_min 2.41
_cell_volume 2112(5)
_computing_cell_refinement 'SAINT v8.34A (Bruker, 2013)'
_computing_data_reduction 'SAINT v8.34A (Bruker, 2013)'
_computing_molecular_graphics 'Olex2 (Dolomanov et al., 2009)'
_computing_publication_material 'Olex2 (Dolomanov et al., 2009)'
_computing_structure_refinement 'ShelXL (Sheldrick, 2015)'
_computing_structure_solution 'ShelXT (Sheldrick, 2015)'
_diffrn_ambient_temperature 100.15
_diffrn_measured_fraction_theta_full 0.979
_diffrn_measured_fraction_theta_max 0.979
_diffrn_measurement_device_type 'CCD area detector'
_diffrn_measurement_method 'phi and omega scans'
_diffrn_radiation_monochromator graphite
_diffrn_radiation_type MoK\a
_diffrn_radiation_wavelength 0.71073
_diffrn_reflns_av_R_equivalents 0.0479
_diffrn_reflns_av_unetI/netI 0.0955
_diffrn_reflns_Laue_measured_fraction_full 0.979
_diffrn_reflns_Laue_measured_fraction_max 0.979
_diffrn_reflns_limit_h_max 10
_diffrn_reflns_limit_h_min -9
_diffrn_reflns_limit_k_max 19
_diffrn_reflns_limit_k_min -19
_diffrn_reflns_limit_l_max 11
_diffrn_reflns_limit_l_min -20
_diffrn_reflns_number 10613
_diffrn_reflns_point_group_measured_fraction_full 0.979
_diffrn_reflns_point_group_measured_fraction_max 0.979
_diffrn_reflns_theta_full 25.009
_diffrn_reflns_theta_max 25.009
_diffrn_reflns_theta_min 2.409
_exptl_absorpt_coefficient_mu 2.691
_exptl_absorpt_correction_T_max 0.7455
_exptl_absorpt_correction_T_min 0.3681
_exptl_absorpt_correction_type none
_exptl_absorpt_process_details
;
SADABS-2014/5 (Bruker,2014/5) was used for absorption correction.
wR2(int) was 0.1193 before and 0.0588 after correction.
The Ratio of minimum to maximum transmission is 0.4938.
The \l/2 correction factor is 0.00150.
;
_exptl_crystal_density_diffrn 1.628
_exptl_crystal_description block
_exptl_crystal_F_000 1044
_exptl_crystal_size_max 0.18
_exptl_crystal_size_mid 0.12
_exptl_crystal_size_min 0.11
_refine_diff_density_max 1.199
_refine_diff_density_min -1.783
_refine_diff_density_rms 0.176
_refine_ls_extinction_method none
_refine_ls_goodness_of_fit_ref 1.031
_refine_ls_hydrogen_treatment constr
_refine_ls_matrix_type full
_refine_ls_number_parameters 533
_refine_ls_number_reflns 7306
_refine_ls_number_restraints 0
_refine_ls_restrained_S_all 1.031
_refine_ls_R_factor_all 0.0876
_refine_ls_R_factor_gt 0.0666
_refine_ls_shift/su_max 0.000
_refine_ls_shift/su_mean 0.000
_refine_ls_structure_factor_coef Fsqd
_refine_ls_weighting_details 'w=1/[\s^2^(Fo^2^)+(0.1006P)^2^+11.6827P] where P=(Fo^2^+2Fc^2^)/3'
_refine_ls_weighting_scheme calc
_refine_ls_wR_factor_gt 0.1860
_refine_ls_wR_factor_ref 0.1993
_reflns_Friedel_coverage 0.000
_reflns_number_gt 5557
_reflns_number_total 7306
_reflns_threshold_expression 'I > 2\s(I)'
_cod_data_source_file d2cy02158g2.cif
_cod_data_source_block ww
_cod_depositor_comments 'Adding full bibliography for 1569186--1569187.cif.'
_cod_database_code 1569186
_shelx_shelxl_version_number 2014/7
_shelx_space_group_comment
;
The symmetry employed for this shelxl refinement is uniquely defined
by the following loop, which should always be used as a source of
symmetry information in preference to the above space-group names.
They are only intended as comments.
;
_shelx_estimated_absorpt_t_max 0.756
_shelx_estimated_absorpt_t_min 0.643
_olex2_refinement_description
;
1. Fixed Uiso
 At 1.2 times of:
  All C(H) groups, All C(H,H,H,H) groups
 At 1.5 times of:
  All C(H,H,H) groups
2. Others
 Fixed Sof: H46A(0.5) H46B(0.5) H46C(0.5) H46D(0.5) Cl1(0.5) Cl2(0.5)
 Cl1A(0.5) Cl2A(0.5)
3.a Secondary CH2 refined with riding coordinates:
 C46(H46A,H46B), C46(H46C,H46D)
3.b Aromatic/amide H refined with riding coordinates:
 C2(H2), C3(H3), C5(H5), C6(H6), C10(H10), C11(H11), C13(H13), C14(H14),
 C16(H16), C17(H17), C18(H18), C19(H19), C20(H20), C22(H22), C23(H23), C24(H24),
  C25(H25), C26(H26), C28(H28), C29(H29), C30(H30), C31(H31), C32(H32),
 C34(H34), C35(H35), C36(H36), C37(H37), C38(H38), C40(H40), C41(H41), C43(H43),
  C44(H44)
3.c Idealised Me refined as rotating group:
 C45(H45A,H45B,H45C)
;
_olex2_submission_special_instructions 'No special instructions were received'

loop_
_space_group_symop_operation_xyz
'x, y, z'
'-x, -y, -z'

loop_
_atom_site_label
_atom_site_type_symbol
_atom_site_fract_x
_atom_site_fract_y
_atom_site_fract_z
_atom_site_U_iso_or_equiv
_atom_site_adp_type
_atom_site_occupancy
_atom_site_site_symmetry_order
_atom_site_calc_flag
_atom_site_refinement_flags_posn
_atom_site_refinement_flags_adp
_atom_site_refinement_flags_occupancy
_atom_site_disorder_assembly
_atom_site_disorder_group
Br1 Br 0.28578(10) 0.68052(6) 0.72670(6) 0.0283(2) Uani 1 1 d . . . . .
Br2 Br 0.10942(10) 0.20342(5) 0.19818(6) 0.0288(2) Uani 1 1 d . . . . .
Ni1 Ni 0.53570(10) 0.75408(6) 0.27113(6) 0.0104(2) Uani 1 1 d . . . . .
S1 S 0.5114(2) 0.78624(12) 0.40392(12) 0.0156(4) Uani 1 1 d . . . . .
S2 S 0.4570(2) 0.60945(12) 0.21650(12) 0.0164(4) Uani 1 1 d . . . . .
P1 P 0.5781(2) 0.89255(12) 0.29428(11) 0.0094(4) Uani 1 1 d . . . . .
P2 P 0.5876(2) 0.74355(12) 0.14999(11) 0.0101(4) Uani 1 1 d . . . . .
O1 O 0.7337(7) 1.0692(4) 0.0249(4) 0.0256(13) Uani 1 1 d . . . . .
N1 N 0.6253(6) 0.8601(4) 0.1929(4) 0.0084(11) Uani 1 1 d . . . . .
C1 C 0.3401(9) 0.6835(5) 0.6270(5) 0.0216(17) Uani 1 1 d . . . . .
C2 C 0.2802(9) 0.7409(5) 0.5949(5) 0.0188(16) Uani 1 1 d . . . . .
H2 H 0.2164 0.7813 0.6253 0.023 Uiso 1 1 calc R . . . .
C3 C 0.3142(8) 0.7385(5) 0.5184(5) 0.0153(15) Uani 1 1 d . . . . .
H3 H 0.2708 0.7764 0.4955 0.018 Uiso 1 1 calc R . . . .
C4 C 0.4094(8) 0.6825(5) 0.4750(5) 0.0162(15) Uani 1 1 d . . . . .
C5 C 0.4754(9) 0.6286(5) 0.5117(5) 0.0168(15) Uani 1 1 d . . . . .
H5 H 0.5458 0.5918 0.4845 0.020 Uiso 1 1 calc R . . . .
C6 C 0.4397(9) 0.6285(5) 0.5863(5) 0.0186(16) Uani 1 1 d . . . . .
H6 H 0.4832 0.5908 0.6096 0.022 Uiso 1 1 calc R . . . .
C7 C 0.4362(8) 0.6772(5) 0.3902(5) 0.0152(15) Uani 1 1 d . . . . .
C8 C 0.4118(8) 0.5997(5) 0.3073(5) 0.0151(15) Uani 1 1 d . . . . .
C9 C 0.3408(8) 0.5049(5) 0.2829(5) 0.0144(15) Uani 1 1 d . . . . .
C10 C 0.2234(8) 0.4884(5) 0.3188(5) 0.0177(15) Uani 1 1 d . . . . .
H10 H 0.1887 0.5395 0.3612 0.021 Uiso 1 1 calc R . . . .
C11 C 0.1562(9) 0.3994(5) 0.2942(5) 0.0199(16) Uani 1 1 d . . . . .
H11 H 0.0774 0.3896 0.3203 0.024 Uiso 1 1 calc R . . . .
C12 C 0.2036(9) 0.3263(5) 0.2325(5) 0.0192(16) Uani 1 1 d . . . . .
C13 C 0.3181(9) 0.3390(5) 0.1949(5) 0.0216(16) Uani 1 1 d . . . . .
H13 H 0.3508 0.2873 0.1518 0.026 Uiso 1 1 calc R . . . .
C14 C 0.3855(9) 0.4289(5) 0.2209(5) 0.0182(16) Uani 1 1 d . . . . .
H14 H 0.4651 0.4381 0.1949 0.022 Uiso 1 1 calc R . . . .
C15 C 0.7361(8) 0.9858(4) 0.3900(4) 0.0107(14) Uani 1 1 d . . . . .
C16 C 0.7175(8) 1.0291(5) 0.4781(5) 0.0174(15) Uani 1 1 d . . . . .
H16 H 0.6213 1.0119 0.4874 0.021 Uiso 1 1 calc R . . . .
C17 C 0.8397(9) 1.0978(5) 0.5532(5) 0.0203(16) Uani 1 1 d . . . . .
H17 H 0.8270 1.1273 0.6140 0.024 Uiso 1 1 calc R . . . .
C18 C 0.9786(9) 1.1234(5) 0.5401(5) 0.0192(16) Uani 1 1 d . . . . .
H18 H 1.0608 1.1715 0.5914 0.023 Uiso 1 1 calc R . . . .
C19 C 0.9981(9) 1.0790(5) 0.4524(5) 0.0201(16) Uani 1 1 d . . . . .
H19 H 1.0951 1.0955 0.4434 0.024 Uiso 1 1 calc R . . . .
C20 C 0.8757(8) 1.0100(5) 0.3768(5) 0.0163(15) Uani 1 1 d . . . . .
H20 H 0.8891 0.9798 0.3161 0.020 Uiso 1 1 calc R . . . .
C21 C 0.4041(8) 0.9412(5) 0.2856(5) 0.0109(14) Uani 1 1 d . . . . .
C22 C 0.4064(9) 1.0362(5) 0.3306(5) 0.0159(15) Uani 1 1 d . . . . .
H22 H 0.5019 1.0791 0.3736 0.019 Uiso 1 1 calc R . . . .
C23 C 0.2707(9) 1.0688(5) 0.3131(5) 0.0221(17) Uani 1 1 d . . . . .
H23 H 0.2741 1.1338 0.3428 0.027 Uiso 1 1 calc R . . . .
C24 C 0.1296(9) 1.0060(6) 0.2520(5) 0.0215(17) Uani 1 1 d . . . . .
H24 H 0.0369 1.0282 0.2393 0.026 Uiso 1 1 calc R . . . .
C25 C 0.1238(8) 0.9110(5) 0.2097(5) 0.0190(16) Uani 1 1 d . . . . .
H25 H 0.0265 0.8683 0.1696 0.023 Uiso 1 1 calc R . . . .
C26 C 0.2591(8) 0.8788(5) 0.2257(5) 0.0166(15) Uani 1 1 d . . . . .
H26 H 0.2547 0.8138 0.1960 0.020 Uiso 1 1 calc R . . . .
C27 C 0.7571(8) 0.6974(5) 0.1222(5) 0.0131(14) Uani 1 1 d . . . . .
C28 C 0.8851(8) 0.7099(5) 0.1966(5) 0.0186(16) Uani 1 1 d . . . . .
H28 H 0.8783 0.7413 0.2587 0.022 Uiso 1 1 calc R . . . .
C29 C 1.0200(8) 0.6772(5) 0.1804(6) 0.0244(18) Uani 1 1 d . . . . .
H29 H 1.1064 0.6870 0.2308 0.029 Uiso 1 1 calc R . . . .
C30 C 1.0272(9) 0.6303(5) 0.0903(6) 0.0222(17) Uani 1 1 d . . . . .
H30 H 1.1194 0.6077 0.0783 0.027 Uiso 1 1 calc R . . . .
C31 C 0.9011(10) 0.6156(6) 0.0164(6) 0.0272(18) Uani 1 1 d . . . . .
H31 H 0.9069 0.5819 -0.0458 0.033 Uiso 1 1 calc R . . . .
C32 C 0.7664(9) 0.6498(5) 0.0326(5) 0.0186(16) Uani 1 1 d . . . . .
H32 H 0.6811 0.6402 -0.0183 0.022 Uiso 1 1 calc R . . . .
C33 C 0.4296(8) 0.6909(5) 0.0404(4) 0.0131(14) Uani 1 1 d . . . . .
C34 C 0.3428(8) 0.7421(5) 0.0090(5) 0.0162(15) Uani 1 1 d . . . . .
H34 H 0.3701 0.8081 0.0440 0.019 Uiso 1 1 calc R . . . .
C35 C 0.2173(9) 0.6978(5) -0.0725(5) 0.0207(16) Uani 1 1 d . . . . .
H35 H 0.1604 0.7335 -0.0936 0.025 Uiso 1 1 calc R . . . .
C36 C 0.1745(9) 0.6014(5) -0.1233(5) 0.0213(17) Uani 1 1 d . . . . .
H36 H 0.0886 0.5708 -0.1792 0.026 Uiso 1 1 calc R . . . .
C37 C 0.2585(9) 0.5502(5) -0.0916(5) 0.0224(17) Uani 1 1 d . . . . .
H37 H 0.2304 0.4842 -0.1265 0.027 Uiso 1 1 calc R . . . .
C38 C 0.3837(9) 0.5944(5) -0.0091(5) 0.0193(16) Uani 1 1 d . . . . .
H38 H 0.4376 0.5587 0.0132 0.023 Uiso 1 1 calc R . . . .
C39 C 0.6599(8) 0.9129(5) 0.1498(5) 0.0104(13) Uani 1 1 d . . . . .
C40 C 0.6470(8) 1.0058(5) 0.1887(5) 0.0163(15) Uani 1 1 d . . . . .
H40 H 0.6200 1.0351 0.2455 0.020 Uiso 1 1 calc R . . . .
C41 C 0.6730(9) 1.0554(5) 0.1455(5) 0.0221(17) Uani 1 1 d . . . . .
H41 H 0.6635 1.1186 0.1726 0.026 Uiso 1 1 calc R . . . .
C42 C 0.7129(8) 1.0141(5) 0.0629(5) 0.0165(15) Uani 1 1 d . . . . .
C43 C 0.7286(8) 0.9224(5) 0.0256(5) 0.0173(15) Uani 1 1 d . . . . .
H43 H 0.7577 0.8934 -0.0305 0.021 Uiso 1 1 calc R . . . .
C44 C 0.7025(8) 0.8726(5) 0.0691(5) 0.0149(15) Uani 1 1 d . . . . .
H44 H 0.7142 0.8098 0.0427 0.018 Uiso 1 1 calc R . . . .
C45 C 0.7795(11) 1.0308(6) -0.0565(6) 0.032(2) Uani 1 1 d . . . . .
H45A H 0.6957 0.9786 -0.1071 0.048 Uiso 1 1 calc GR . . . .
H45B H 0.8770 1.0086 -0.0457 0.048 Uiso 1 1 calc GR . . . .
H45C H 0.7981 1.0782 -0.0738 0.048 Uiso 1 1 calc GR . . . .
C46 C 0.168(2) 0.3537(14) 0.5763(13) 0.120(8) Uani 1 1 d . . . . .
H46A H 0.1401 0.2860 0.5311 0.144 Uiso 0.5 1 calc R . P A 1
H46B H 0.2838 0.3715 0.6071 0.144 Uiso 0.5 1 calc R . P A 1
H46C H 0.0847 0.3249 0.5908 0.144 Uiso 0.5 1 calc R . P B 2
H46D H 0.2705 0.3438 0.6045 0.144 Uiso 0.5 1 calc R . P B 2
Cl1 Cl 0.0705(5) 0.3792(3) 0.6570(3) 0.0266(9) Uani 0.5 1 d . . P C 1
Cl2 Cl 0.1136(8) 0.4172(7) 0.5158(5) 0.092(3) Uani 0.5 1 d . . P C 1
Cl1A Cl 0.1737(8) 0.4523(4) 0.6194(4) 0.0641(16) Uani 0.5 1 d . . P C 2
Cl2A Cl 0.1288(5) 0.2923(4) 0.4458(4) 0.0478(13) Uani 0.5 1 d . . P C 2

loop_
_atom_site_aniso_label
_atom_site_aniso_U_11
_atom_site_aniso_U_22
_atom_site_aniso_U_33
_atom_site_aniso_U_23
_atom_site_aniso_U_13
_atom_site_aniso_U_12
Br1 0.0334(5) 0.0387(5) 0.0240(4) 0.0203(4) 0.0171(3) 0.0098(4)
Br2 0.0363(5) 0.0126(4) 0.0337(5) 0.0107(4) 0.0077(4) -0.0016(3)
Ni1 0.0140(5) 0.0078(4) 0.0091(4) 0.0036(3) 0.0042(3) 0.0032(3)
S1 0.0248(10) 0.0077(8) 0.0113(8) 0.0022(7) 0.0070(7) 0.0010(7)
S2 0.0276(10) 0.0098(9) 0.0109(8) 0.0040(7) 0.0072(7) 0.0033(7)
P1 0.0115(8) 0.0080(8) 0.0078(8) 0.0028(7) 0.0037(6) 0.0031(7)
P2 0.0122(9) 0.0068(8) 0.0083(8) 0.0015(7) 0.0029(7) 0.0022(7)
O1 0.040(3) 0.024(3) 0.028(3) 0.020(3) 0.020(3) 0.012(3)
N1 0.015(3) 0.006(3) 0.006(3) 0.003(2) 0.006(2) 0.007(2)
C1 0.019(4) 0.026(4) 0.012(4) 0.004(3) 0.004(3) 0.002(3)
C2 0.019(4) 0.022(4) 0.014(4) 0.007(3) 0.006(3) 0.004(3)
C3 0.019(4) 0.011(3) 0.016(4) 0.007(3) 0.003(3) 0.002(3)
C4 0.018(4) 0.015(4) 0.015(4) 0.008(3) 0.003(3) -0.003(3)
C5 0.021(4) 0.012(4) 0.016(4) 0.005(3) 0.006(3) 0.006(3)
C6 0.025(4) 0.015(4) 0.014(4) 0.007(3) 0.003(3) -0.001(3)
C7 0.022(4) 0.008(3) 0.012(3) 0.004(3) 0.002(3) 0.001(3)
C8 0.018(4) 0.018(4) 0.012(3) 0.011(3) 0.003(3) 0.001(3)
C9 0.014(4) 0.016(4) 0.012(3) 0.008(3) 0.001(3) 0.003(3)
C10 0.018(4) 0.017(4) 0.017(4) 0.009(3) 0.003(3) 0.001(3)
C11 0.019(4) 0.017(4) 0.019(4) 0.008(3) 0.002(3) 0.000(3)
C12 0.021(4) 0.015(4) 0.023(4) 0.013(3) 0.001(3) 0.002(3)
C13 0.029(4) 0.018(4) 0.017(4) 0.007(3) 0.008(3) 0.009(3)
C14 0.027(4) 0.015(4) 0.016(4) 0.009(3) 0.009(3) 0.003(3)
C15 0.013(3) 0.005(3) 0.007(3) -0.002(3) -0.001(3) 0.004(3)
C16 0.013(4) 0.023(4) 0.022(4) 0.013(3) 0.010(3) 0.007(3)
C17 0.022(4) 0.018(4) 0.007(3) -0.002(3) -0.001(3) 0.004(3)
C18 0.019(4) 0.018(4) 0.010(3) 0.003(3) -0.006(3) 0.002(3)
C19 0.017(4) 0.020(4) 0.019(4) 0.008(3) 0.003(3) 0.001(3)
C20 0.019(4) 0.017(4) 0.011(3) 0.008(3) 0.002(3) 0.000(3)
C21 0.012(3) 0.013(3) 0.012(3) 0.008(3) 0.007(3) 0.008(3)
C22 0.020(4) 0.016(4) 0.009(3) 0.004(3) 0.004(3) 0.004(3)
C23 0.026(4) 0.022(4) 0.029(4) 0.017(4) 0.013(3) 0.016(3)
C24 0.020(4) 0.036(5) 0.027(4) 0.022(4) 0.018(3) 0.022(3)
C25 0.009(3) 0.031(4) 0.020(4) 0.017(3) 0.004(3) 0.004(3)
C26 0.021(4) 0.014(4) 0.014(3) 0.007(3) 0.005(3) -0.001(3)
C27 0.010(3) 0.012(3) 0.018(4) 0.008(3) 0.005(3) -0.002(3)
C28 0.017(4) 0.013(4) 0.016(4) 0.000(3) 0.003(3) 0.002(3)
C29 0.005(3) 0.020(4) 0.031(4) 0.004(3) -0.003(3) 0.001(3)
C30 0.011(4) 0.013(4) 0.040(5) 0.009(3) 0.012(3) 0.004(3)
C31 0.030(5) 0.029(5) 0.031(5) 0.015(4) 0.022(4) 0.015(4)
C32 0.023(4) 0.017(4) 0.017(4) 0.009(3) 0.008(3) 0.007(3)
C33 0.018(4) 0.010(3) 0.007(3) 0.002(3) 0.005(3) 0.001(3)
C34 0.018(4) 0.011(3) 0.015(4) 0.003(3) 0.003(3) 0.005(3)
C35 0.021(4) 0.019(4) 0.022(4) 0.012(3) 0.003(3) 0.006(3)
C36 0.014(4) 0.029(4) 0.014(4) 0.008(3) -0.001(3) -0.001(3)
C37 0.024(4) 0.013(4) 0.019(4) 0.002(3) 0.002(3) 0.003(3)
C38 0.025(4) 0.010(4) 0.018(4) 0.005(3) 0.001(3) 0.004(3)
C39 0.010(3) 0.010(3) 0.011(3) 0.004(3) 0.005(3) 0.002(3)
C40 0.021(4) 0.012(4) 0.019(4) 0.006(3) 0.013(3) 0.007(3)
C41 0.034(5) 0.009(4) 0.024(4) 0.007(3) 0.014(3) 0.005(3)
C42 0.018(4) 0.018(4) 0.016(4) 0.010(3) 0.006(3) 0.001(3)
C43 0.020(4) 0.023(4) 0.015(4) 0.013(3) 0.010(3) 0.006(3)
C44 0.015(4) 0.014(4) 0.015(4) 0.006(3) 0.008(3) 0.004(3)
C45 0.048(6) 0.039(5) 0.040(5) 0.033(4) 0.033(4) 0.026(4)
C46 0.158(16) 0.20(2) 0.155(16) 0.155(17) 0.128(14) 0.142(15)
Cl1 0.030(2) 0.021(2) 0.0213(19) 0.0043(16) 0.0080(16) 0.0084(16)
Cl2 0.056(4) 0.161(8) 0.078(5) 0.089(5) -0.001(3) -0.018(4)
Cl1A 0.066(4) 0.046(3) 0.066(4) 0.014(3) 0.027(3) 0.008(3)
Cl2A 0.026(2) 0.065(3) 0.068(3) 0.045(3) 0.017(2) 0.007(2)

loop_
_atom_type_symbol
_atom_type_description
_atom_type_scat_dispersion_real
_atom_type_scat_dispersion_imag
_atom_type_scat_source
C C 0.0033 0.0016 'International Tables Vol C Tables 4.2.6.8 and 6.1.1.4'
H H 0.0000 0.0000 'International Tables Vol C Tables 4.2.6.8 and 6.1.1.4'
N N 0.0061 0.0033 'International Tables Vol C Tables 4.2.6.8 and 6.1.1.4'
O O 0.0106 0.0060 'International Tables Vol C Tables 4.2.6.8 and 6.1.1.4'
Ni Ni 0.3393 1.1124 'International Tables Vol C Tables 4.2.6.8 and 6.1.1.4'
S S 0.1246 0.1234 'International Tables Vol C Tables 4.2.6.8 and 6.1.1.4'
P P 0.1023 0.0942 'International Tables Vol C Tables 4.2.6.8 and 6.1.1.4'
Br Br -0.2901 2.4595 'International Tables Vol C Tables 4.2.6.8 and 6.1.1.4'
Cl Cl 0.1484 0.1585 'International Tables Vol C Tables 4.2.6.8 and 6.1.1.4'

loop_
_geom_angle_atom_site_label_1
_geom_angle_atom_site_label_2
_geom_angle_atom_site_label_3
_geom_angle
_geom_angle_site_symmetry_1
_geom_angle_site_symmetry_3
_geom_angle_publ_flag
S1 Ni1 S2 91.76(7) . . ?
S1 Ni1 P1 98.34(7) . . ?
S1 Ni1 P2 170.42(8) . . ?
S2 Ni1 P1 166.11(8) . . ?
S2 Ni1 P2 97.05(8) . . ?
P2 Ni1 P1 73.63(7) . . ?
C7 S1 Ni1 104.7(2) . . ?
C8 S2 Ni1 105.6(3) . . ?
Ni1 P1 P2 53.15(7) . . ?
N1 P1 Ni1 94.03(19) . . ?
N1 P1 P2 41.01(18) . . ?
N1 P1 C15 108.4(3) . . ?
N1 P1 C21 106.6(3) . . ?
C15 P1 Ni1 123.7(2) . . ?
C15 P1 P2 130.8(2) . . ?
C21 P1 Ni1 115.1(2) . . ?
C21 P1 P2 117.8(2) . . ?
C21 P1 C15 106.8(3) . . ?
Ni1 P2 P1 53.22(7) . . ?
N1 P2 Ni1 94.37(19) . . ?
N1 P2 P1 41.28(18) . . ?
N1 P2 C27 110.2(3) . . ?
N1 P2 C33 107.5(3) . . ?
C27 P2 Ni1 118.0(2) . . ?
C27 P2 P1 128.6(2) . . ?
C27 P2 C33 106.5(3) . . ?
C33 P2 Ni1 119.1(2) . . ?
C33 P2 P1 121.5(2) . . ?
C42 O1 C45 117.4(6) . . ?
P2 N1 P1 97.7(3) . . ?
C39 N1 P1 131.0(4) . . ?
C39 N1 P2 130.6(4) . . ?
C2 C1 Br1 120.1(6) . . ?
C6 C1 Br1 119.4(6) . . ?
C6 C1 C2 120.5(7) . . ?
C1 C2 H2 120.3 . . ?
C3 C2 C1 119.4(7) . . ?
C3 C2 H2 120.3 . . ?
C2 C3 H3 119.3 . . ?
C4 C3 C2 121.3(7) . . ?
C4 C3 H3 119.3 . . ?
C3 C4 C5 118.2(7) . . ?
C3 C4 C7 120.2(6) . . ?
C5 C4 C7 121.5(7) . . ?
C4 C5 H5 119.4 . . ?
C6 C5 C4 121.1(7) . . ?
C6 C5 H5 119.4 . . ?
C1 C6 H6 120.4 . . ?
C5 C6 C1 119.3(7) . . ?
C5 C6 H6 120.4 . . ?
C4 C7 S1 114.4(5) . . ?
C8 C7 S1 119.0(6) . . ?
C8 C7 C4 126.6(6) . . ?
C7 C8 S2 118.8(5) . . ?
C7 C8 C9 125.6(6) . . ?
C9 C8 S2 115.5(5) . . ?
C10 C9 C8 122.1(7) . . ?
C14 C9 C8 120.7(7) . . ?
C14 C9 C10 117.2(7) . . ?
C9 C10 H10 119.2 . . ?
C11 C10 C9 121.5(7) . . ?
C11 C10 H10 119.2 . . ?
C10 C11 H11 120.3 . . ?
C12 C11 C10 119.4(7) . . ?
C12 C11 H11 120.3 . . ?
C11 C12 Br2 119.2(6) . . ?
C11 C12 C13 121.3(7) . . ?
C13 C12 Br2 119.5(6) . . ?
C12 C13 H13 120.7 . . ?
C12 C13 C14 118.7(7) . . ?
C14 C13 H13 120.7 . . ?
C9 C14 C13 122.0(7) . . ?
C9 C14 H14 119.0 . . ?
C13 C14 H14 119.0 . . ?
C16 C15 P1 118.9(5) . . ?
C20 C15 P1 121.1(5) . . ?
C20 C15 C16 119.9(6) . . ?
C15 C16 H16 120.1 . . ?
C15 C16 C17 119.9(7) . . ?
C17 C16 H16 120.1 . . ?
C16 C17 H17 119.8 . . ?
C18 C17 C16 120.4(7) . . ?
C18 C17 H17 119.8 . . ?
C17 C18 H18 120.2 . . ?
C17 C18 C19 119.7(7) . . ?
C19 C18 H18 120.2 . . ?
C18 C19 H19 119.9 . . ?
C18 C19 C20 120.1(7) . . ?
C20 C19 H19 119.9 . . ?
C15 C20 C19 120.0(7) . . ?
C15 C20 H20 120.0 . . ?
C19 C20 H20 120.0 . . ?
C22 C21 P1 124.0(5) . . ?
C22 C21 C26 118.5(6) . . ?
C26 C21 P1 117.4(5) . . ?
C21 C22 H22 119.6 . . ?
C23 C22 C21 120.7(7) . . ?
C23 C22 H22 119.6 . . ?
C22 C23 H23 120.1 . . ?
C22 C23 C24 119.7(7) . . ?
C24 C23 H23 120.1 . . ?
C23 C24 H24 119.9 . . ?
C25 C24 C23 120.3(7) . . ?
C25 C24 H24 119.9 . . ?
C24 C25 H25 120.0 . . ?
C26 C25 C24 119.9(7) . . ?
C26 C25 H25 120.0 . . ?
C21 C26 H26 119.6 . . ?
C25 C26 C21 120.8(7) . . ?
C25 C26 H26 119.6 . . ?
C28 C27 P2 118.0(5) . . ?
C32 C27 P2 123.0(5) . . ?
C32 C27 C28 119.0(7) . . ?
C27 C28 H28 119.5 . . ?
C29 C28 C27 121.0(7) . . ?
C29 C28 H28 119.5 . . ?
C28 C29 H29 120.5 . . ?
C30 C29 C28 119.0(7) . . ?
C30 C29 H29 120.5 . . ?
C29 C30 H30 119.7 . . ?
C29 C30 C31 120.7(7) . . ?
C31 C30 H30 119.7 . . ?
C30 C31 H31 119.7 . . ?
C30 C31 C32 120.6(7) . . ?
C32 C31 H31 119.7 . . ?
C27 C32 C31 119.8(7) . . ?
C27 C32 H32 120.1 . . ?
C31 C32 H32 120.1 . . ?
C34 C33 P2 123.5(5) . . ?
C38 C33 P2 117.3(5) . . ?
C38 C33 C34 118.9(6) . . ?
C33 C34 H34 119.6 . . ?
C35 C34 C33 120.9(7) . . ?
C35 C34 H34 119.6 . . ?
C34 C35 H35 120.0 . . ?
C34 C35 C36 120.0(7) . . ?
C36 C35 H35 120.0 . . ?
C35 C36 H36 120.3 . . ?
C37 C36 C35 119.3(7) . . ?
C37 C36 H36 120.3 . . ?
C36 C37 H37 119.6 . . ?
C36 C37 C38 120.8(7) . . ?
C38 C37 H37 119.6 . . ?
C33 C38 C37 120.0(7) . . ?
C33 C38 H38 120.0 . . ?
C37 C38 H38 120.0 . . ?
C40 C39 N1 120.4(6) . . ?
C44 C39 N1 120.8(6) . . ?
C44 C39 C40 118.8(6) . . ?
C39 C40 H40 119.7 . . ?
C41 C40 C39 120.6(6) . . ?
C41 C40 H40 119.7 . . ?
C40 C41 H41 119.7 . . ?
C40 C41 C42 120.6(7) . . ?
C42 C41 H41 119.7 . . ?
O1 C42 C41 115.9(6) . . ?
O1 C42 C43 125.5(6) . . ?
C41 C42 C43 118.6(6) . . ?
C42 C43 H43 119.6 . . ?
C44 C43 C42 120.8(6) . . ?
C44 C43 H43 119.6 . . ?
C39 C44 C43 120.6(7) . . ?
C39 C44 H44 119.7 . . ?
C43 C44 H44 119.7 . . ?
O1 C45 H45A 109.5 . . ?
O1 C45 H45B 109.5 . . ?
O1 C45 H45C 109.5 . . ?
H45A C45 H45B 109.5 . . ?
H45A C45 H45C 109.5 . . ?
H45B C45 H45C 109.5 . . ?
H46A C46 H46B 108.3 . . ?
H46C C46 H46D 107.6 . . ?
Cl1 C46 H46A 110.0 . . ?
Cl1 C46 H46B 110.0 . . ?
Cl1 C46 Cl2 108.6(8) . . ?
Cl2 C46 H46A 110.0 . . ?
Cl2 C46 H46B 110.0 . . ?
Cl1A C46 H46C 108.6 . . ?
Cl1A C46 H46D 108.6 . . ?
Cl1A C46 Cl2A 114.5(8) . . ?
Cl2A C46 H46C 108.6 . . ?
Cl2A C46 H46D 108.6 . . ?

loop_
_geom_bond_atom_site_label_1
_geom_bond_atom_site_label_2
_geom_bond_distance
_geom_bond_site_symmetry_2
_geom_bond_publ_flag
Br1 C1 1.882(8) . ?
Br2 C12 1.907(7) . ?
Ni1 S1 2.124(2) . ?
Ni1 S2 2.125(2) . ?
Ni1 P1 2.140(2) . ?
Ni1 P2 2.137(2) . ?
S1 C7 1.776(7) . ?
S2 C8 1.751(7) . ?
P1 P2 2.563(3) . ?
P1 N1 1.706(5) . ?
P1 C15 1.814(7) . ?
P1 C21 1.808(7) . ?
P2 N1 1.697(5) . ?
P2 C27 1.797(8) . ?
P2 C33 1.817(7) . ?
O1 C42 1.372(8) . ?
O1 C45 1.393(9) . ?
N1 C39 1.439(8) . ?
C1 C2 1.390(11) . ?
C1 C6 1.379(11) . ?
C2 H2 0.9500 . ?
C2 C3 1.381(10) . ?
C3 H3 0.9500 . ?
C3 C4 1.370(10) . ?
C4 C5 1.409(10) . ?
C4 C7 1.475(10) . ?
C5 H5 0.9500 . ?
C5 C6 1.373(10) . ?
C6 H6 0.9500 . ?
C7 C8 1.344(10) . ?
C8 C9 1.478(10) . ?
C9 C10 1.390(10) . ?
C9 C14 1.370(10) . ?
C10 H10 0.9500 . ?
C10 C11 1.379(10) . ?
C11 H11 0.9500 . ?
C11 C12 1.353(11) . ?
C12 C13 1.368(11) . ?
C13 H13 0.9500 . ?
C13 C14 1.387(11) . ?
C14 H14 0.9500 . ?
C15 C16 1.377(10) . ?
C15 C20 1.372(10) . ?
C16 H16 0.9500 . ?
C16 C17 1.390(10) . ?
C17 H17 0.9500 . ?
C17 C18 1.372(11) . ?
C18 H18 0.9500 . ?
C18 C19 1.375(10) . ?
C19 H19 0.9500 . ?
C19 C20 1.395(10) . ?
C20 H20 0.9500 . ?
C21 C22 1.394(10) . ?
C21 C26 1.409(10) . ?
C22 H22 0.9500 . ?
C22 C23 1.388(11) . ?
C23 H23 0.9500 . ?
C23 C24 1.391(11) . ?
C24 H24 0.9500 . ?
C24 C25 1.387(11) . ?
C25 H25 0.9500 . ?
C25 C26 1.376(10) . ?
C26 H26 0.9500 . ?
C27 C28 1.415(10) . ?
C27 C32 1.371(10) . ?
C28 H28 0.9500 . ?
C28 C29 1.383(11) . ?
C29 H29 0.9500 . ?
C29 C30 1.371(11) . ?
C30 H30 0.9500 . ?
C30 C31 1.387(11) . ?
C31 H31 0.9500 . ?
C31 C32 1.390(11) . ?
C32 H32 0.9500 . ?
C33 C34 1.397(10) . ?
C33 C38 1.391(10) . ?
C34 H34 0.9500 . ?
C34 C35 1.386(10) . ?
C35 H35 0.9500 . ?
C35 C36 1.388(11) . ?
C36 H36 0.9500 . ?
C36 C37 1.388(11) . ?
C37 H37 0.9500 . ?
C37 C38 1.394(10) . ?
C38 H38 0.9500 . ?
C39 C40 1.396(9) . ?
C39 C44 1.369(9) . ?
C40 H40 0.9500 . ?
C40 C41 1.377(10) . ?
C41 H41 0.9500 . ?
C41 C42 1.383(10) . ?
C42 C43 1.385(10) . ?
C43 H43 0.9500 . ?
C43 C44 1.385(10) . ?
C44 H44 0.9500 . ?
C45 H45A 0.9800 . ?
C45 H45B 0.9800 . ?
C45 H45C 0.9800 . ?
C46 H46A 0.9900 . ?
C46 H46B 0.9900 . ?
C46 H46C 0.9900 . ?
C46 H46D 0.9900 . ?
C46 Cl1 1.688(14) . ?
C46 Cl2 1.815(15) . ?
C46 Cl1A 1.443(19) . ?
C46 Cl2A 1.881(19) . ?
